data_7001180
loop_
_publ_author_name
'Liu, Hsiao-Chan'
'Chen, I-Han'
'Huang, Anny'
'Huang, Sin-Chiang'
'Hsu, Kuei-Fang'

_publ_section_title
;
 Five related metal--organic frameworks constructed from
 [Ln2(SO4)2(H2O)n]2+ units and oxalate or acetate ligands
;
_journal_issue 18
_journal_name_full 'Dalton Transactions'
_journal_page_first 3447
_journal_page_last 3456
_journal_paper_doi 10.1039/b819935c
_journal_year 2009
_chemical_formula_moiety NH4[Gd(SO4)(H2O)(C2O4)]
_chemical_formula_sum 'C2 H6 Gd N O9 S'
_chemical_formula_weight 377.39
_space_group_IT_number 14
_symmetry_cell_setting monoclinic
_symmetry_space_group_name_Hall '-P 2yn'
_symmetry_space_group_name_H-M 'P 1 21/n 1'
_atom_sites_solution_hydrogens geom
_atom_sites_solution_primary direct
_atom_sites_solution_secondary difmap
_audit_creation_method SHELXL-97
_cell_angle_alpha 90.00
_cell_angle_beta 93.1330(10)
_cell_angle_gamma 90.00
_cell_formula_units_Z 4
_cell_length_a 6.5902(3)
_cell_length_b 8.6100(4)
_cell_length_c 13.8089(6)
_cell_measurement_reflns_used 2319
_cell_measurement_temperature 293(2)
_cell_measurement_theta_max 30.52
_cell_measurement_theta_min 2.79
_cell_volume 782.37(6)
_computing_cell_refinement 'Bruker SMART'
_computing_data_collection 'Bruker SMART'
_computing_data_reduction 'Bruker SAINT'
_computing_molecular_graphics 'Bruker SHELXTL'
_computing_publication_material 'Bruker SHELXTL'
_computing_structure_refinement 'SHELXL-97 (Sheldrick, 1997)'
_computing_structure_solution 'SHELXS-97 (Sheldrick, 1990)'
_diffrn_ambient_temperature 293(2)
_diffrn_measured_fraction_theta_full 0.999
_diffrn_measured_fraction_theta_max 0.999
_diffrn_measurement_device_type 'CCD area detector'
_diffrn_measurement_method 'phi and omega scans'
_diffrn_radiation_monochromator graphite
_diffrn_radiation_source 'fine-focus sealed tube'
_diffrn_radiation_type MoK\a
_diffrn_radiation_wavelength 0.71073
_diffrn_reflns_av_R_equivalents 0.0290
_diffrn_reflns_av_sigmaI/netI 0.0320
_diffrn_reflns_limit_h_max 8
_diffrn_reflns_limit_h_min -8
_diffrn_reflns_limit_k_max 11
_diffrn_reflns_limit_k_min -11
_diffrn_reflns_limit_l_max 15
_diffrn_reflns_limit_l_min -18
_diffrn_reflns_number 5811
_diffrn_reflns_theta_full 27.99
_diffrn_reflns_theta_max 27.99
_diffrn_reflns_theta_min 2.79
_exptl_absorpt_coefficient_mu 8.779
_exptl_absorpt_correction_T_max 1
_exptl_absorpt_correction_T_min 0.662440
_exptl_absorpt_correction_type multi-scan
_exptl_absorpt_process_details SADABS
_exptl_crystal_colour colorless
_exptl_crystal_density_diffrn 3.204
_exptl_crystal_density_method 'not measured'
_exptl_crystal_description columnar
_exptl_crystal_F_000 708
_exptl_crystal_size_max 0.26
_exptl_crystal_size_mid 0.08
_exptl_crystal_size_min 0.08
_refine_diff_density_max 0.987
_refine_diff_density_min -0.927
_refine_diff_density_rms 0.183
_refine_ls_extinction_coef 0.0024(3)
_refine_ls_extinction_expression Fc^*^=kFc[1+0.001xFc^2^\l^3^/sin(2\q)]^-1/4^
_refine_ls_extinction_method SHELXL
_refine_ls_goodness_of_fit_ref 1.051
_refine_ls_hydrogen_treatment noref
_refine_ls_matrix_type full
_refine_ls_number_parameters 128
_refine_ls_number_reflns 1895
_refine_ls_number_restraints 0
_refine_ls_restrained_S_all 1.051
_refine_ls_R_factor_all 0.0308
_refine_ls_R_factor_gt 0.0238
_refine_ls_shift/su_max 0.000
_refine_ls_shift/su_mean 0.000
_refine_ls_structure_factor_coef Fsqd
_refine_ls_weighting_details 'calc w=1/[\s^2^(Fo^2^)+(0.0348P)^2^+0.6929P] where P=(Fo^2^+2Fc^2^)/3'
_refine_ls_weighting_scheme calc
_refine_ls_wR_factor_gt 0.0620
_refine_ls_wR_factor_ref 0.0664
_reflns_number_gt 1611
_reflns_number_total 1895
_reflns_threshold_expression >2sigma(I)
_cod_data_source_file b819935c.txt
_cod_data_source_block Gd5
_cod_depositor_comments
;
The following automatic conversions were performed:
'_symmetry_cell_setting' value 'Monoclinic' changed to 'monoclinic'
according to '/home/saulius/struct/CIF-dictionaries/cif_core.dic'
dictionary named 'cif_core.dic' version 2.4.1 from 2010-06-29.

Automatic conversion script
Id: cif_fix_enum 1527 2010-12-29 10:47:43Z saulius 
;
_cod_original_sg_symbol_H-M P2(1)/n
_cod_database_code 7001180

loop_
_symmetry_equiv_pos_as_xyz
'x, y, z'
'-x+1/2, y+1/2, -z+1/2'
'-x, -y, -z'
'x-1/2, -y-1/2, z-1/2'

loop_
_atom_site_label
_atom_site_type_symbol
_atom_site_fract_x
_atom_site_fract_y
_atom_site_fract_z
_atom_site_U_iso_or_equiv
_atom_site_adp_type
_atom_site_occupancy
_atom_site_symmetry_multiplicity
_atom_site_calc_flag
_atom_site_refinement_flags
_atom_site_disorder_assembly
_atom_site_disorder_group
Gd1 Gd 0.24576(3) 0.24062(2) 0.910902(16) 0.00900(11) Uani 1 1 d . . .
S1 S 0.23941(17) -0.16665(13) 0.97472(8) 0.0106(2) Uani 1 1 d . . .
O1 O 0.2494(5) 0.0026(4) 0.9939(3) 0.0173(8) Uani 1 1 d . . .
O2 O 0.4379(5) -0.2376(3) 1.0012(3) 0.0161(7) Uani 1 1 d . . .
O3 O 0.1860(6) -0.1946(5) 0.8730(3) 0.0235(8) Uani 1 1 d . . .
O4 O 0.0874(6) -0.2353(4) 1.0355(3) 0.0221(9) Uani 1 1 d . . .
O5 O 0.4476(5) 0.4450(4) 0.8415(2) 0.0156(7) Uani 1 1 d . . .
O6 O 0.0457(5) 0.4442(4) 0.8284(2) 0.0142(7) Uani 1 1 d . . .
O7 O 0.0458(5) 0.6058(4) 0.7005(2) 0.0150(7) Uani 1 1 d . . .
O8 O 0.4528(5) 0.6220(4) 0.7231(2) 0.0155(7) Uani 1 1 d . . .
O9 O 0.2344(5) 0.4203(4) 1.0446(3) 0.0220(8) Uani 1 1 d . . .
H9A H 0.2993 0.3821 1.0940 0.033 Uiso 1 1 d R . .
H9B H 0.2889 0.5057 1.0293 0.033 Uiso 1 1 d R . .
C1 C 0.3651(7) 0.5333(5) 0.7783(3) 0.0125(9) Uani 1 1 d . . .
C2 C 0.1311(7) 0.5288(5) 0.7682(3) 0.0114(9) Uani 1 1 d . . .
N1 N 0.7327(7) 0.3432(5) 0.6908(4) 0.0247(10) Uani 1 1 d . . .

loop_
_atom_site_aniso_label
_atom_site_aniso_U_11
_atom_site_aniso_U_22
_atom_site_aniso_U_33
_atom_site_aniso_U_23
_atom_site_aniso_U_13
_atom_site_aniso_U_12
Gd1 0.00837(14) 0.00870(14) 0.00990(15) -0.00002(8) 0.00020(9) -0.00003(8)
S1 0.0083(5) 0.0104(5) 0.0130(6) 0.0014(4) -0.0004(4) -0.0003(4)
O1 0.0202(18) 0.0098(15) 0.022(2) -0.0008(14) 0.0032(15) -0.0002(14)
O2 0.0124(17) 0.0147(17) 0.021(2) -0.0006(13) -0.0033(15) 0.0048(13)
O3 0.030(2) 0.0278(19) 0.0111(18) -0.0041(16) -0.0080(16) 0.0018(17)
O4 0.020(2) 0.0167(18) 0.031(2) 0.0049(15) 0.0107(17) -0.0007(14)
O5 0.0118(16) 0.0163(16) 0.0185(19) 0.0065(14) -0.0011(13) -0.0024(13)
O6 0.0132(16) 0.0141(16) 0.0155(18) 0.0054(13) 0.0023(13) 0.0003(13)
O7 0.0091(15) 0.0202(17) 0.0157(18) 0.0047(14) -0.0004(13) 0.0004(13)
O8 0.0118(16) 0.0179(17) 0.0167(18) 0.0050(14) -0.0007(14) -0.0029(13)
O9 0.0204(19) 0.0241(19) 0.021(2) -0.0061(16) -0.0039(15) 0.0010(15)
C1 0.015(2) 0.013(2) 0.011(2) -0.0023(18) 0.0012(18) 0.0018(18)
C2 0.012(2) 0.010(2) 0.012(2) 0.0005(17) 0.0019(18) 0.0023(17)
N1 0.017(2) 0.024(2) 0.033(3) -0.003(2) -0.003(2) 0.0068(19)

loop_
_atom_type_symbol
_atom_type_description
_atom_type_scat_dispersion_real
_atom_type_scat_dispersion_imag
_atom_type_scat_source
C C 0.0033 0.0016 'International Tables Vol C Tables 4.2.6.8 and 6.1.1.4'
H H 0.0000 0.0000 'International Tables Vol C Tables 4.2.6.8 and 6.1.1.4'
N N 0.0061 0.0033 'International Tables Vol C Tables 4.2.6.8 and 6.1.1.4'
O O 0.0106 0.0060 'International Tables Vol C Tables 4.2.6.8 and 6.1.1.4'
S S 0.1246 0.1234 'International Tables Vol C Tables 4.2.6.8 and 6.1.1.4'
Gd Gd -0.1653 3.9035 'International Tables Vol C Tables 4.2.6.8 and 6.1.1.4'

loop_
_geom_angle_atom_site_label_1
_geom_angle_atom_site_label_2
_geom_angle_atom_site_label_3
_geom_angle
_geom_angle_site_symmetry_1
_geom_angle_site_symmetry_3
_geom_angle_publ_flag
O1 Gd1 O2 75.73(12) . 3_657 ?
O1 Gd1 O4 79.31(12) . 3_557 ?
O2 Gd1 O4 130.69(14) 3_657 3_557 ?
O1 Gd1 O9 100.73(12) . . ?
O2 Gd1 O9 71.09(12) 3_657 . ?
O4 Gd1 O9 72.76(13) 3_557 . ?
O1 Gd1 O7 84.29(11) . 2_546 ?
O2 Gd1 O7 78.75(12) 3_657 2_546 ?
O4 Gd1 O7 139.75(12) 3_557 2_546 ?
O9 Gd1 O7 146.94(12) . 2_546 ?
O1 Gd1 O8 89.75(12) . 2_546 ?
O2 Gd1 O8 144.31(11) 3_657 2_546 ?
O4 Gd1 O8 76.06(13) 3_557 2_546 ?
O9 Gd1 O8 144.44(11) . 2_546 ?
O7 Gd1 O8 67.32(11) 2_546 2_546 ?
O1 Gd1 O5 146.32(11) . . ?
O2 Gd1 O5 73.94(12) 3_657 . ?
O4 Gd1 O5 132.58(11) 3_557 . ?
O9 Gd1 O5 83.00(12) . . ?
O7 Gd1 O5 75.79(11) 2_546 . ?
O8 Gd1 O5 106.66(12) 2_546 . ?
O1 Gd1 O6 147.85(11) . . ?
O2 Gd1 O6 133.60(11) 3_657 . ?
O4 Gd1 O6 70.81(12) 3_557 . ?
O9 Gd1 O6 81.84(12) . . ?
O7 Gd1 O6 111.08(11) 2_546 . ?
O8 Gd1 O6 72.04(11) 2_546 . ?
O5 Gd1 O6 65.76(11) . . ?
O3 S1 O4 110.5(2) . . ?
O3 S1 O2 109.7(2) . . ?
O4 S1 O2 108.4(2) . . ?
O3 S1 O1 110.0(2) . . ?
O4 S1 O1 108.6(2) . . ?
O2 S1 O1 109.5(2) . . ?
S1 O1 Gd1 140.6(2) . . ?
S1 O2 Gd1 151.9(2) . 3_657 ?
S1 O4 Gd1 150.0(2) . 3_557 ?
C1 O5 Gd1 119.0(3) . . ?
C2 O6 Gd1 118.3(3) . . ?
C2 O7 Gd1 118.8(3) . 2_556 ?
C1 O8 Gd1 118.4(3) . 2_556 ?
O8 C1 O5 126.8(5) . . ?
O8 C1 C2 117.1(4) . . ?
O5 C1 C2 116.1(4) . . ?
O7 C2 O6 126.8(4) . . ?
O7 C2 C1 117.4(4) . . ?
O6 C2 C1 115.8(4) . . ?

loop_
_geom_bond_atom_site_label_1
_geom_bond_atom_site_label_2
_geom_bond_distance
_geom_bond_site_symmetry_2
_geom_bond_publ_flag
Gd1 O1 2.347(3) . ?
Gd1 O2 2.355(4) 3_657 ?
Gd1 O4 2.355(4) 3_557 ?
Gd1 O9 2.414(3) . ?
Gd1 O7 2.415(3) 2_546 ?
Gd1 O8 2.432(3) 2_546 ?
Gd1 O5 2.434(3) . ?
Gd1 O6 2.438(3) . ?
S1 O3 1.450(4) . ?
S1 O4 1.466(4) . ?
S1 O2 1.471(4) . ?
S1 O1 1.482(3) . ?
O2 Gd1 2.355(4) 3_657 ?
O4 Gd1 2.355(4) 3_557 ?
O5 C1 1.258(6) . ?
O6 C2 1.261(5) . ?
O7 C2 1.253(6) . ?
O7 Gd1 2.415(3) 2_556 ?
O8 C1 1.243(5) . ?
O8 Gd1 2.432(3) 2_556 ?
C1 C2 1.542(7) . ?
